data_4510498
loop_
_publ_author_name
'Chanthapally, Anjana'
'Quah, Hong Sheng'
'Vittal, Jagadese J.'

_publ_section_title
;
 Solid-State Reactivity of Supramolecular Isomers: A Study of thes-Block
 Coordination Polymers
;
_journal_issue 5
_journal_name_full 'Crystal Growth &amp; Design'
_journal_page_first 2605
_journal_paper_doi 10.1021/cg500307q
_journal_volume 14
_journal_year 2014
_chemical_formula_sum 'C16 H19 Na3 O19'
_chemical_formula_weight 584.28
_chemical_name_systematic
; 
 ? 
;
_space_group_IT_number 15
_symmetry_cell_setting monoclinic
_symmetry_space_group_name_Hall '-C 2yc'
_symmetry_space_group_name_H-M 'C 1 2/c 1'
_atom_sites_solution_hydrogens geom
_atom_sites_solution_primary direct
_atom_sites_solution_secondary difmap
_audit_creation_method SHELXL-97
_cell_angle_alpha 90.00
_cell_angle_beta 120.5260(10)
_cell_angle_gamma 90.00
_cell_formula_units_Z 4
_cell_length_a 18.1275(12)
_cell_length_b 13.5852(9)
_cell_length_c 9.9982(7)
_cell_measurement_reflns_used 3548
_cell_measurement_temperature 100(2)
_cell_measurement_theta_max 27.48
_cell_measurement_theta_min 2.53
_cell_volume 2120.9(2)
_computing_cell_refinement 'Bruker SMART'
_computing_data_collection 'Bruker SMART'
_computing_data_reduction 'Bruker SAINT'
_computing_molecular_graphics 'Bruker SHELXTL'
_computing_publication_material 'Bruker SHELXTL'
_computing_structure_refinement 'SHELXL-97 (Sheldrick, 2008)'
_computing_structure_solution 'SHELXS-97 (Sheldrick, 2008)'
_diffrn_ambient_temperature 100(2)
_diffrn_measured_fraction_theta_full 0.995
_diffrn_measured_fraction_theta_max 0.995
_diffrn_measurement_device_type 'CCD area detector'
_diffrn_measurement_method 'phi and omega scans'
_diffrn_radiation_monochromator graphite
_diffrn_radiation_source 'fine-focus sealed tube'
_diffrn_radiation_type MoK\a
_diffrn_radiation_wavelength 0.71073
_diffrn_reflns_av_R_equivalents 0.0251
_diffrn_reflns_av_sigmaI/netI 0.0288
_diffrn_reflns_limit_h_max 23
_diffrn_reflns_limit_h_min -21
_diffrn_reflns_limit_k_max 12
_diffrn_reflns_limit_k_min -17
_diffrn_reflns_limit_l_max 12
_diffrn_reflns_limit_l_min -12
_diffrn_reflns_number 7313
_diffrn_reflns_theta_full 27.49
_diffrn_reflns_theta_max 27.49
_diffrn_reflns_theta_min 1.99
_exptl_absorpt_coefficient_mu 0.219
_exptl_absorpt_correction_T_max 0.7898
_exptl_absorpt_correction_T_min 0.7371
_exptl_absorpt_correction_type multi-scan
_exptl_absorpt_process_details 'SADABS (Sheldrick, 2008)'
_exptl_crystal_colour Colourless
_exptl_crystal_density_diffrn 1.830
_exptl_crystal_density_meas ?
_exptl_crystal_density_method 'not measured'
_exptl_crystal_description Block
_exptl_crystal_F_000 1200
_exptl_crystal_size_max 0.50
_exptl_crystal_size_mid 0.40
_exptl_crystal_size_min 0.36
_refine_diff_density_max 0.509
_refine_diff_density_min -0.560
_refine_diff_density_rms 0.073
_refine_ls_extinction_method none
_refine_ls_goodness_of_fit_ref 1.122
_refine_ls_hydrogen_treatment mixed
_refine_ls_matrix_type full
_refine_ls_number_parameters 189
_refine_ls_number_reflns 2425
_refine_ls_number_restraints 5
_refine_ls_restrained_S_all 1.122
_refine_ls_R_factor_all 0.0412
_refine_ls_R_factor_gt 0.0384
_refine_ls_shift/su_max 0.000
_refine_ls_shift/su_mean 0.000
_refine_ls_structure_factor_coef Fsqd
_refine_ls_weighting_details 'calc w=1/[\s^2^(Fo^2^)+(0.0414P)^2^+3.6995P] where P=(Fo^2^+2Fc^2^)/3'
_refine_ls_weighting_scheme calc
_refine_ls_wR_factor_gt 0.0975
_refine_ls_wR_factor_ref 0.0993
_reflns_number_gt 2257
_reflns_number_total 2425
_reflns_threshold_expression >2sigma(I)
_cod_data_source_file cg500307q_si_002.cif
_cod_data_source_block compound5
_cod_depositor_comments
;
The following automatic conversions were performed:

'_symmetry_cell_setting' value 'Monoclinic' changed to 'monoclinic'
according to
/usr/data/users/saulius/crontab/automatic-downloads/rss-feeds/ACS/lib/dictionaries/cif_core.dic
dictionary named 'cif_core.dic' version 2.4.2 from
2011-04-26.

'_exptl_absorpt_correction_type' value 'Multi-scan'
changed to 'multi-scan' according to
/usr/data/users/saulius/crontab/automatic-downloads/rss-feeds/ACS/lib/dictionaries/cif_core.dic
dictionary named 'cif_core.dic' version 2.4.2 from 2011-04-26.

Automatic conversion script
Id: cif_fix_values 2281 2013-09-26 08:29:07Z andrius 

 Adding full bibliography for 4510494--4510498.cif.

The following automatic conversions were performed:

'_exptl_crystal_density_meas' value 'Not Measured' was changed to '?'
- the value is perceived as not measured.

Automatic conversion script
Id: cif_fix_values 3008 2015-01-20 13:52:24Z robertas 
;
_cod_original_sg_symbol_H-M C2/c
_cod_database_code 4510498

loop_
_symmetry_equiv_pos_as_xyz
'x, y, z'
'-x, y, -z+1/2'
'x+1/2, y+1/2, z'
'-x+1/2, y+1/2, -z+1/2'
'-x, -y, -z'
'x, -y, z-1/2'
'-x+1/2, -y+1/2, -z'
'x+1/2, -y+1/2, z-1/2'

loop_
_atom_site_label
_atom_site_type_symbol
_atom_site_fract_x
_atom_site_fract_y
_atom_site_fract_z
_atom_site_U_iso_or_equiv
_atom_site_adp_type
_atom_site_occupancy
_atom_site_symmetry_multiplicity
_atom_site_calc_flag
_atom_site_refinement_flags
Na1 Na 0.5000 0.72860(7) 0.7500 0.0162(2) Uani 1 2 d S
Na2 Na 0.41876(4) 0.84742(5) 0.36620(7) 0.01237(17) Uani 1 1 d .
O1 O 0.45460(8) 0.57993(9) 0.84690(13) 0.0159(3) Uani 1 1 d .
O2 O 0.43098(8) 0.41824(10) 0.84317(15) 0.0213(3) Uani 1 1 d D
H2 H 0.4660(12) 0.4191(18) 0.9373(12) 0.026 Uiso 1 1 d D
O3 O 0.37547(7) 0.71473(8) 0.51318(13) 0.0123(3) Uani 1 1 d .
O4 O 0.24333(7) 0.68855(9) 0.31501(14) 0.0142(3) Uani 1 1 d D
H4 H 0.2547(14) 0.7303(13) 0.266(2) 0.017 Uiso 1 1 d D
O5 O 0.12513(7) 0.53626(9) 0.51737(14) 0.0147(3) Uani 1 1 d .
O6 O 0.07248(7) 0.49191(9) 0.26946(13) 0.0118(3) Uani 1 1 d .
H6 H 0.0000 0.492(2) 0.2500 0.014 Uiso 1 2 d S
O7 O 0.36589(7) 0.30935(9) 0.48764(14) 0.0150(3) Uani 1 1 d .
O8 O 0.22430(7) 0.30994(8) 0.32990(13) 0.0120(2) Uani 1 1 d .
O9 O 0.54687(8) 0.82179(9) 0.60438(15) 0.0155(3) Uani 1 1 d D
H9A H 0.5847(11) 0.7922(15) 0.599(3) 0.019 Uiso 1 1 d D
H9B H 0.5688(13) 0.8757(10) 0.638(2) 0.019 Uiso 1 1 d D
O10 O 0.5000 0.77581(13) 0.2500 0.0154(4) Uani 1 2 d SD
H10 H 0.4635(11) 0.7378(13) 0.185(2) 0.018 Uiso 1 1 d D
C1 C 0.35655(9) 0.50358(11) 0.60533(17) 0.0075(3) Uani 1 1 d .
H1 H 0.3897 0.5005 0.5505 0.009 Uiso 1 1 calc R
C2 C 0.28924(9) 0.58725(11) 0.53310(17) 0.0080(3) Uani 1 1 d .
H2A H 0.2748 0.6135 0.6105 0.010 Uiso 1 1 calc R
C3 C 0.22226(9) 0.51061(11) 0.42592(17) 0.0068(3) Uani 1 1 d .
H3 H 0.2177 0.5095 0.3220 0.008 Uiso 1 1 calc R
C4 C 0.28306(9) 0.42765(11) 0.53186(17) 0.0075(3) Uani 1 1 d .
H4A H 0.2667 0.4047 0.6083 0.009 Uiso 1 1 calc R
C5 C 0.41792(10) 0.50323(11) 0.77710(18) 0.0087(3) Uani 1 1 d .
C6 C 0.30706(10) 0.67060(11) 0.45280(18) 0.0085(3) Uani 1 1 d .
C7 C 0.13410(10) 0.51459(11) 0.40814(19) 0.0086(3) Uani 1 1 d .
C8 C 0.29381(10) 0.34184(11) 0.44649(17) 0.0085(3) Uani 1 1 d .

loop_
_atom_site_aniso_label
_atom_site_aniso_U_11
_atom_site_aniso_U_22
_atom_site_aniso_U_33
_atom_site_aniso_U_23
_atom_site_aniso_U_13
_atom_site_aniso_U_12
Na1 0.0112(4) 0.0195(5) 0.0108(4) 0.000 0.0004(4) 0.000
Na2 0.0086(3) 0.0154(3) 0.0110(3) 0.0001(2) 0.0034(3) 0.0008(2)
O1 0.0140(6) 0.0169(6) 0.0103(5) -0.0042(4) 0.0016(5) -0.0015(5)
O2 0.0183(6) 0.0225(7) 0.0116(6) 0.0080(5) -0.0008(5) -0.0030(5)
O3 0.0086(5) 0.0129(6) 0.0117(6) 0.0012(4) 0.0024(5) -0.0032(4)
O4 0.0098(5) 0.0152(6) 0.0120(6) 0.0066(5) 0.0014(5) -0.0019(4)
O5 0.0117(5) 0.0209(6) 0.0130(6) -0.0025(5) 0.0074(5) 0.0008(5)
O6 0.0051(5) 0.0175(6) 0.0109(6) -0.0019(4) 0.0026(4) -0.0009(4)
O7 0.0087(5) 0.0181(6) 0.0148(6) -0.0041(5) 0.0035(5) 0.0035(4)
O8 0.0081(5) 0.0121(6) 0.0110(5) -0.0038(4) 0.0014(4) -0.0001(4)
O9 0.0100(6) 0.0161(6) 0.0180(6) -0.0042(5) 0.0052(5) 0.0000(5)
O10 0.0125(8) 0.0147(8) 0.0143(8) 0.000 0.0034(7) 0.000
C1 0.0065(7) 0.0091(7) 0.0060(7) -0.0002(5) 0.0025(6) -0.0006(5)
C2 0.0064(7) 0.0094(7) 0.0068(7) -0.0001(5) 0.0021(5) -0.0002(5)
C3 0.0057(7) 0.0072(7) 0.0070(7) -0.0003(5) 0.0028(6) 0.0004(5)
C4 0.0048(6) 0.0084(7) 0.0070(7) 0.0005(5) 0.0012(5) 0.0007(5)
C5 0.0058(6) 0.0120(7) 0.0073(7) 0.0000(5) 0.0028(6) -0.0003(5)
C6 0.0074(7) 0.0082(7) 0.0094(7) 0.0000(5) 0.0039(6) 0.0014(5)
C7 0.0070(7) 0.0062(7) 0.0119(7) 0.0023(5) 0.0043(6) 0.0016(5)
C8 0.0097(7) 0.0086(7) 0.0072(7) 0.0009(5) 0.0043(6) 0.0001(5)

loop_
_atom_type_symbol
_atom_type_description
_atom_type_scat_dispersion_real
_atom_type_scat_dispersion_imag
_atom_type_scat_source
C C 0.0033 0.0016 'International Tables Vol C Tables 4.2.6.8 and 6.1.1.4'
H H 0.0000 0.0000 'International Tables Vol C Tables 4.2.6.8 and 6.1.1.4'
O O 0.0106 0.0060 'International Tables Vol C Tables 4.2.6.8 and 6.1.1.4'
Na Na 0.0362 0.0249 'International Tables Vol C Tables 4.2.6.8 and 6.1.1.4'

loop_
_geom_angle_atom_site_label_1
_geom_angle_atom_site_label_2
_geom_angle_atom_site_label_3
_geom_angle
_geom_angle_site_symmetry_1
_geom_angle_site_symmetry_3
O3 Na1 O3 170.62(8) . 2_656
O3 Na1 O9 83.28(4) . .
O3 Na1 O9 101.75(4) 2_656 .
O3 Na1 O9 101.75(4) . 2_656
O3 Na1 O9 83.28(4) 2_656 2_656
O9 Na1 O9 115.96(7) . 2_656
O3 Na1 O1 83.20(4) . 2_656
O3 Na1 O1 89.36(4) 2_656 2_656
O9 Na1 O1 84.54(4) . 2_656
O9 Na1 O1 159.21(5) 2_656 2_656
O3 Na1 O1 89.36(4) . .
O3 Na1 O1 83.20(4) 2_656 .
O9 Na1 O1 159.22(5) . .
O9 Na1 O1 84.54(4) 2_656 .
O1 Na1 O1 75.28(6) 2_656 .
O3 Na1 Na2 139.97(4) . 2_656
O3 Na1 Na2 46.01(3) 2_656 2_656
O9 Na1 Na2 108.83(4) . 2_656
O9 Na1 Na2 38.34(3) 2_656 2_656
O1 Na1 Na2 134.62(3) 2_656 2_656
O1 Na1 Na2 89.24(3) . 2_656
O3 Na1 Na2 46.01(3) . .
O3 Na1 Na2 139.97(4) 2_656 .
O9 Na1 Na2 38.34(3) . .
O9 Na1 Na2 108.83(4) 2_656 .
O1 Na1 Na2 89.24(3) 2_656 .
O1 Na1 Na2 134.62(3) . .
Na2 Na1 Na2 128.40(4) 2_656 .
O5 Na2 O9 90.38(5) 7_566 .
O5 Na2 O8 92.92(5) 7_566 4
O9 Na2 O8 154.42(5) . 4
O5 Na2 O6 82.36(5) 7_566 4
O9 Na2 O6 111.82(5) . 4
O8 Na2 O6 93.76(4) 4 4
O5 Na2 O10 158.60(6) 7_566 .
O9 Na2 O10 84.33(4) . .
O8 Na2 O10 100.79(4) 4 .
O6 Na2 O10 80.44(5) 4 .
O5 Na2 O3 85.00(4) 7_566 .
O9 Na2 O3 76.10(4) . .
O8 Na2 O3 78.93(4) 4 .
O6 Na2 O3 165.06(5) 4 .
O10 Na2 O3 113.57(5) . .
O5 Na2 Na1 80.51(4) 7_566 .
O9 Na2 Na1 38.89(3) . .
O8 Na2 Na1 116.94(4) 4 .
O6 Na2 Na1 145.35(4) 4 .
O10 Na2 Na1 107.13(3) . .
O3 Na2 Na1 38.16(3) . .
C5 O1 Na1 129.40(10) . .
C6 O3 Na1 139.86(11) . .
C6 O3 Na2 124.29(10) . .
Na1 O3 Na2 95.83(4) . .
C7 O5 Na2 147.81(11) . 7_566
C7 O6 Na2 121.38(10) . 4_545
C8 O8 Na2 146.47(10) . 4_545
Na2 O9 Na1 102.77(5) . .
Na2 O10 Na2 134.02(8) 2_655 .
C5 C1 C4 120.13(13) . .
C5 C1 C2 119.09(13) . .
C4 C1 C2 89.05(11) . .
C6 C2 C3 116.13(12) . .
C6 C2 C1 117.73(12) . .
C3 C2 C1 89.10(11) . .
C7 C3 C2 117.88(12) . .
C7 C3 C4 116.46(12) . .
C2 C3 C4 88.89(11) . .
C8 C4 C1 117.09(12) . .
C8 C4 C3 115.04(12) . .
C1 C4 C3 88.95(11) . .
O1 C5 O2 123.78(15) . .
O1 C5 C1 121.00(14) . .
O2 C5 C1 115.19(13) . .
O3 C6 O4 124.41(15) . .
O3 C6 C2 122.66(14) . .
O4 C6 C2 112.93(13) . .
O5 C7 O6 125.39(14) . .
O5 C7 C3 121.04(14) . .
O6 C7 C3 113.56(13) . .
O7 C8 O8 124.56(14) . .
O7 C8 C4 120.30(14) . .
O8 C8 C4 115.11(13) . .

loop_
_geom_bond_atom_site_label_1
_geom_bond_atom_site_label_2
_geom_bond_distance
_geom_bond_site_symmetry_2
Na1 O3 2.3039(11) .
Na1 O3 2.3039(11) 2_656
Na1 O9 2.3877(14) .
Na1 O9 2.3877(14) 2_656
Na1 O1 2.5504(15) 2_656
Na1 O1 2.5505(15) .
Na1 Na2 3.7093(8) 2_656
Na1 Na2 3.7093(8) .
Na2 O5 2.3293(13) 7_566
Na2 O9 2.3595(14) .
Na2 O8 2.3799(13) 4
Na2 O6 2.4365(13) 4
Na2 O10 2.4906(10) .
Na2 O3 2.6825(13) .
O1 C5 1.2423(19) .
O2 C5 1.291(2) .
O3 C6 1.2253(19) .
O4 C6 1.2943(19) .
O5 C7 1.219(2) .
O5 Na2 2.3294(13) 7_566
O6 C7 1.3006(19) .
O6 Na2 2.4366(13) 4_545
O7 C8 1.2351(19) .
O8 C8 1.2815(19) .
O8 Na2 2.3799(12) 4_545
O10 Na2 2.4906(10) 2_655
C1 C5 1.499(2) .
C1 C4 1.544(2) .
C1 C2 1.552(2) .
C2 C6 1.515(2) .
C2 C3 1.544(2) .
C3 C7 1.517(2) .
C3 C4 1.556(2) .
C4 C8 1.515(2) .

loop_
_geom_hbond_atom_site_label_D
_geom_hbond_atom_site_label_H
_geom_hbond_atom_site_label_A
_geom_hbond_distance_DH
_geom_hbond_distance_HA
_geom_hbond_distance_DA
_geom_hbond_angle_DHA
_geom_hbond_site_symmetry_A
O2 H2 O1 0.826(10) 1.890(10) 2.7159(18) 179(3) 5_667
O4 H4 O8 0.838(10) 1.618(10) 2.4550(16) 179(3) 4
O4 H4 O7 0.838(10) 2.597(19) 3.1119(16) 120.9(17) 4
O6 H6 O5 1.2266(11) 2.547(7) 3.3141(16) 118.6(4) 2
O9 H9A O7 0.820(10) 2.060(13) 2.8283(17) 156(2) 5_666
O9 H9A O4 0.820(10) 2.59(2) 3.0853(17) 120.6(18) 8_566
O9 H9B O6 0.819(10) 2.210(15) 2.9269(17) 146(2) 8_566
O10 H10 O7 0.830(9) 1.973(12) 2.7661(14) 160(2) 6_565
